data_1560400
loop_
_publ_author_name
'Choudhury, Amitava'
'Mohapatra, Sudip'
'Yaghoobnejad Asl, Hooman'
'Lee, Seng Huat'
'Hor, Yew San'
'Medvedeva, Julia E.'
'McClane, Devon L.'
'Hilmas, Gregory E.'
'McGuire, Michael A.'
'May, Andrew F.'
'Wang, Hsin'
'Dash, Shreeram'
'Welton, Aaron'
'Boolchand, Punit'
'Devlin, Kasey P.'
'Aitken, Jennifer'
'Herbst-Irmer, Regine'
'Pet\<r\'i\<cek, V\'a\<clav'

_publ_section_title
;
 New insights into the structure, chemistry, and properties of Cu4SnS4
;
_journal_name_full 'Journal of Solid State Chemistry'
_journal_page_first 192
_journal_page_last 201
_journal_paper_doi 10.1016/j.jssc.2017.05.033
_journal_volume 253
_journal_year 2017
_chemical_formula_moiety 'Cu4 S4 Sn'
_chemical_formula_sum 'Cu4 S4 Sn'
_chemical_formula_weight 501.09
_space_group_IT_number 62
_space_group_name_Hall '-P 2ac 2n'
_space_group_name_H-M_alt 'P n m a'
_symmetry_cell_setting orthorhombic
_symmetry_space_group_name_Hall '-P 2ac 2n'
_symmetry_space_group_name_H-M 'P n m a'
_atom_sites_solution_hydrogens none
_atom_sites_solution_primary direct
_atom_sites_solution_secondary difmap
_cell_angle_alpha 90.00
_cell_angle_beta 90.00
_cell_angle_gamma 90.00
_cell_formula_units_Z 4
_cell_length_a 13.5667(18)
_cell_length_b 7.6891(10)
_cell_length_c 6.4169(9)
_cell_measurement_reflns_used 4661
_cell_measurement_temperature 296(2)
_cell_measurement_theta_max 28.30
_cell_measurement_theta_min 3.51
_cell_volume 669.38(16)
_computing_cell_refinement 'Bruker SAINT V7.60A (Bruker, 2008)'
_computing_data_collection 'Bruker SMART V5.631 (Bruker, 2002)'
_computing_data_reduction 'Bruker SAINT V7.60A (Bruker, 2008)'
_computing_molecular_graphics 'SHELXTL (Sheldrick, 2008)'
_computing_publication_material 'SHELXTL (Sheldrick, 2008)'
_computing_structure_refinement 'SHELXL-97 (Sheldrick, 2008)'
_computing_structure_solution 'SHELXS-97 (Sheldrick, 2008)'
_diffrn_ambient_temperature 296(2)
_diffrn_measured_fraction_theta_full 1.000
_diffrn_measured_fraction_theta_max 1.000
_diffrn_measurement_device_type 'Bruker Smart-Apex CCD area detector'
_diffrn_measurement_method '\w scans'
_diffrn_radiation_monochromator graphite
_diffrn_radiation_source 'fine-focus sealed tube'
_diffrn_radiation_type MoK\a
_diffrn_radiation_wavelength 0.71073
_diffrn_reflns_av_R_equivalents 0.0272
_diffrn_reflns_av_sigmaI/netI 0.0145
_diffrn_reflns_limit_h_max 18
_diffrn_reflns_limit_h_min -17
_diffrn_reflns_limit_k_max 10
_diffrn_reflns_limit_k_min -10
_diffrn_reflns_limit_l_max 8
_diffrn_reflns_limit_l_min -8
_diffrn_reflns_number 7819
_diffrn_reflns_theta_full 28.30
_diffrn_reflns_theta_max 28.30
_diffrn_reflns_theta_min 3.00
_exptl_absorpt_coefficient_mu 17.304
_exptl_absorpt_correction_T_max 0.7235
_exptl_absorpt_correction_T_min 0.1811
_exptl_absorpt_correction_type multi-scan
_exptl_absorpt_process_details '(SADABS; Bruker, 2008)'
_exptl_crystal_colour dark
_exptl_crystal_density_diffrn 4.972
_exptl_crystal_density_method 'not measured'
_exptl_crystal_description broken
_exptl_crystal_F_000 920
_exptl_crystal_size_max 0.15
_exptl_crystal_size_mid 0.04
_exptl_crystal_size_min 0.02
_refine_diff_density_max 1.794
_refine_diff_density_min -1.454
_refine_diff_density_rms 0.203
_refine_ls_extinction_method none
_refine_ls_goodness_of_fit_ref 1.081
_refine_ls_hydrogen_treatment none
_refine_ls_matrix_type full
_refine_ls_number_parameters 71
_refine_ls_number_reflns 893
_refine_ls_number_restraints 14
_refine_ls_restrained_S_all 1.078
_refine_ls_R_factor_all 0.0346
_refine_ls_R_factor_gt 0.0319
_refine_ls_shift/su_max 0.000
_refine_ls_shift/su_mean 0.000
_refine_ls_structure_factor_coef Fsqd
_refine_ls_weighting_details 'calc w=1/[\s^2^(Fo^2^)+(0.0298P)^2^+7.6691P] where P=(Fo^2^+2Fc^2^)/3'
_refine_ls_weighting_scheme calc
_refine_ls_wR_factor_gt 0.0753
_refine_ls_wR_factor_ref 0.0768
_reflns_number_gt 821
_reflns_number_total 893
_reflns_threshold_expression >2sigma(I)
_cod_data_source_file JSSC-2017-253-192.cif
_cod_data_source_block test
_cod_depositor_comments
;
The following automatic conversions were performed:

data item '_symmetry_cell_setting' value 'Orthorhombic' was changed
to 'orthorhombic' in accordance with the built-in table derived from
the CIF Core dictionary named 'cif_core.dic' version 2.4.5 last
updated on 2014-11-21.

Automatic conversion script
Id: cif_fix_values 8369 2020-08-20 11:38:08Z andrius 
;
_cod_original_sg_symbol_H-M Pnma
_cod_database_code 1560400

loop_
_symmetry_equiv_pos_as_xyz
'x, y, z'
'-x+1/2, -y, z+1/2'
'-x, y+1/2, -z'
'x+1/2, -y+1/2, -z+1/2'
'-x, -y, -z'
'x-1/2, y, -z-1/2'
'x, -y-1/2, z'
'-x-1/2, y-1/2, z-1/2'

loop_
_atom_site_label
_atom_site_type_symbol
_atom_site_fract_x
_atom_site_fract_y
_atom_site_fract_z
_atom_site_U_iso_or_equiv
_atom_site_adp_type
_atom_site_occupancy
_atom_site_symmetry_multiplicity
_atom_site_calc_flag
_atom_site_refinement_flags
_atom_site_disorder_assembly
_atom_site_disorder_group
Sn1 Sn 0.08679(3) 0.2500 0.12620(7) 0.01507(16) Uani 1 2 d S . .
Cu1 Cu 0.33561(7) 0.98739(12) 0.12660(14) 0.0405(3) Uani 1 1 d . . .
S1 S 0.17488(9) 0.00047(16) 0.26116(19) 0.0172(3) Uani 1 1 d . . .
S2 S 0.08423(13) 0.2500 0.7504(3) 0.0173(4) Uani 1 2 d S . .
S3 S 0.41914(13) 0.2500 0.2438(3) 0.0202(4) Uani 1 2 d S . .
Cu2 Cu 0.34331(14) 0.2500 0.5590(3) 0.0370(7) Uani 0.785(8) 2 d SPU . 1
Cu3A Cu 0.4394(5) 0.3011(15) 0.8961(5) 0.049(2) Uani 0.389(14) 1 d PU . 1
Cu2A Cu 0.3205(9) 0.144(2) 0.474(2) 0.065(5) Uani 0.108(4) 1 d PU . 2
Cu3 Cu 0.4202(14) 0.2500 0.843(6) 0.053(5) Uani 0.22(3) 2 d SPU . 2

loop_
_atom_site_aniso_label
_atom_site_aniso_U_11
_atom_site_aniso_U_22
_atom_site_aniso_U_33
_atom_site_aniso_U_23
_atom_site_aniso_U_13
_atom_site_aniso_U_12
Sn1 0.0146(2) 0.0188(3) 0.0118(2) 0.000 -0.00007(17) 0.000
Cu1 0.0411(5) 0.0438(5) 0.0368(5) 0.0131(4) 0.0056(4) 0.0135(4)
S1 0.0178(5) 0.0193(6) 0.0144(6) 0.0026(5) 0.0001(4) 0.0022(5)
S2 0.0179(8) 0.0225(8) 0.0115(7) 0.000 0.0000(6) 0.000
S3 0.0155(8) 0.0309(10) 0.0142(8) 0.000 -0.0014(6) 0.000
Cu2 0.0442(10) 0.0423(13) 0.0246(9) 0.000 0.0096(7) 0.000
Cu3A 0.036(2) 0.091(5) 0.0194(16) 0.0103(15) 0.0060(10) 0.030(2)
Cu2A 0.074(7) 0.073(10) 0.048(6) 0.037(6) 0.032(5) 0.014(6)
Cu3 0.026(5) 0.036(5) 0.097(12) 0.000 0.026(6) 0.000

loop_
_atom_type_symbol
_atom_type_description
_atom_type_scat_dispersion_real
_atom_type_scat_dispersion_imag
_atom_type_scat_source
S S 0.1246 0.1234 'International Tables Vol C Tables 4.2.6.8 and 6.1.1.4'
Cu Cu 0.3201 1.2651 'International Tables Vol C Tables 4.2.6.8 and 6.1.1.4'
Sn Sn -0.6537 1.4246 'International Tables Vol C Tables 4.2.6.8 and 6.1.1.4'

loop_
_geom_angle_atom_site_label_1
_geom_angle_atom_site_label_2
_geom_angle_atom_site_label_3
_geom_angle
_geom_angle_site_symmetry_1
_geom_angle_site_symmetry_3
S2 Sn1 S1 111.40(4) 1_554 7_565
S2 Sn1 S1 111.40(4) 1_554 .
S1 Sn1 S1 104.86(6) 7_565 .
S2 Sn1 S3 109.32(6) 1_554 6_556
S1 Sn1 S3 109.90(4) 7_565 6_556
S1 Sn1 S3 109.90(4) . 6_556
S2 Cu1 S1 110.55(6) 2_564 1_565
S2 Cu1 S1 114.22(6) 2_564 2_564
S1 Cu1 S1 108.00(5) 1_565 2_564
S2 Cu1 S3 109.63(6) 2_564 1_565
S1 Cu1 S3 106.45(6) 1_565 1_565
S1 Cu1 S3 107.66(6) 2_564 1_565
S2 Cu1 Cu2A 96.5(2) 2_564 1_565
S1 Cu1 Cu2A 65.3(3) 1_565 1_565
S1 Cu1 Cu2A 148.3(2) 2_564 1_565
S3 Cu1 Cu2A 51.2(3) 1_565 1_565
S2 Cu1 Cu2A 102.4(3) 2_564 2_564
S1 Cu1 Cu2A 52.1(3) 1_565 2_564
S1 Cu1 Cu2A 65.2(4) 2_564 2_564
S3 Cu1 Cu2A 146.7(3) 1_565 2_564
Cu2A Cu1 Cu2A 117.3(2) 1_565 2_564
S2 Cu1 Cu3A 116.2(2) 2_564 7_574
S1 Cu1 Cu3A 133.1(3) 1_565 7_574
S1 Cu1 Cu3A 56.14(8) 2_564 7_574
S3 Cu1 Cu3A 53.65(13) 1_565 7_574
Cu2A Cu1 Cu3A 104.2(3) 1_565 7_574
Cu2A Cu1 Cu3A 118.6(4) 2_564 7_574
S2 Cu1 Cu3 125.5(3) 2_564 1_564
S1 Cu1 Cu3 124.0(3) 1_565 1_564
S1 Cu1 Cu3 51.8(7) 2_564 1_564
S3 Cu1 Cu3 56.1(7) 1_565 1_564
Cu2A Cu1 Cu3 104.4(7) 1_565 1_564
Cu2A Cu1 Cu3 111.0(9) 2_564 1_564
Cu3A Cu1 Cu3 9.8(4) 7_574 1_564
Cu2A S1 Cu2 26.1(5) 2_554 2_554
Cu2A S1 Cu3A 89.9(5) 2_554 8_655
Cu2 S1 Cu3A 66.2(2) 2_554 8_655
Cu2A S1 Cu1 68.7(4) 2_554 1_545
Cu2 S1 Cu1 81.87(7) 2_554 1_545
Cu3A S1 Cu1 136.2(3) 8_655 1_545
Cu2A S1 Cu1 151.2(5) 2_554 2_565
Cu2 S1 Cu1 125.47(7) 2_554 2_565
Cu3A S1 Cu1 67.53(13) 8_655 2_565
Cu1 S1 Cu1 115.14(6) 1_545 2_565
Cu2A S1 Cu3 77.7(10) 2_554 2_554
Cu2 S1 Cu3 52.9(9) 2_554 2_554
Cu3A S1 Cu3 14.2(6) 8_655 2_554
Cu1 S1 Cu3 123.4(6) 1_545 2_554
Cu1 S1 Cu3 77.3(9) 2_565 2_554
Cu2A S1 Sn1 96.7(4) 2_554 .
Cu2 S1 Sn1 113.76(6) 2_554 .
Cu3A S1 Sn1 108.9(3) 8_655 .
Cu1 S1 Sn1 111.16(5) 1_545 .
Cu1 S1 Sn1 107.19(5) 2_565 .
Cu3 S1 Sn1 116.9(3) 2_554 .
Cu2A S1 Cu2A 129.5(4) 2_554 .
Cu2 S1 Cu2A 135.3(3) 2_554 .
Cu3A S1 Cu2A 125.2(2) 8_655 .
Cu1 S1 Cu2A 60.9(2) 1_545 .
Cu1 S1 Cu2A 60.9(2) 2_565 .
Cu3 S1 Cu2A 129.1(7) 2_554 .
Sn1 S1 Cu2A 102.9(3) . .
Cu3A S2 Cu3A 20.5(6) 4_456 6_557
Cu3A S2 Cu1 114.8(2) 4_456 8_656
Cu3A S2 Cu1 97.7(3) 6_557 8_656
Cu3A S2 Cu1 97.7(3) 4_456 2_565
Cu3A S2 Cu1 114.8(2) 6_557 2_565
Cu1 S2 Cu1 107.15(9) 8_656 2_565
Cu3A S2 Cu3 14.6(5) 4_456 6_557
Cu3A S2 Cu3 14.6(5) 6_557 6_557
Cu1 S2 Cu3 111.8(5) 8_656 6_557
Cu1 S2 Cu3 111.8(5) 2_565 6_557
Cu3A S2 Sn1 115.95(12) 4_456 1_556
Cu3A S2 Sn1 115.95(12) 6_557 1_556
Cu1 S2 Sn1 110.08(6) 8_656 1_556
Cu1 S2 Sn1 110.08(6) 2_565 1_556
Cu3 S2 Sn1 105.9(11) 6_557 1_556
Cu2A S3 Cu2A 44.5(8) 7_565 .
Cu2A S3 Cu2 26.7(5) 7_565 .
Cu2A S3 Cu2 26.7(5) . .
Cu2A S3 Cu3A 144.2(6) 7_565 7_564
Cu2A S3 Cu3A 132.9(5) . 7_564
Cu2 S3 Cu3A 157.83(14) . 7_564
Cu2A S3 Cu3A 132.9(5) 7_565 1_554
Cu2A S3 Cu3A 144.2(6) . 1_554
Cu2 S3 Cu3A 157.83(14) . 1_554
Cu3A S3 Cu3A 19.8(6) 7_564 1_554
Cu2A S3 Sn1 110.3(4) 7_565 6_656
Cu2A S3 Sn1 110.3(4) . 6_656
Cu2 S3 Sn1 96.81(9) . 6_656
Cu3A S3 Sn1 102.91(18) 7_564 6_656
Cu3A S3 Sn1 102.91(18) 1_554 6_656
Cu2A S3 Cu1 103.7(3) 7_565 1_545
Cu2A S3 Cu1 66.9(5) . 1_545
Cu2 S3 Cu1 93.69(6) . 1_545
Cu3A S3 Cu1 67.1(2) 7_564 1_545
Cu3A S3 Cu1 84.1(3) 1_554 1_545
Sn1 S3 Cu1 122.91(4) 6_656 1_545
Cu2A S3 Cu1 66.9(5) 7_565 7_575
Cu2A S3 Cu1 103.7(3) . 7_575
Cu2 S3 Cu1 93.69(6) . 7_575
Cu3A S3 Cu1 84.1(3) 7_564 7_575
Cu3A S3 Cu1 67.1(2) 1_554 7_575
Sn1 S3 Cu1 122.91(4) 6_656 7_575
Cu1 S3 Cu1 112.08(8) 1_545 7_575
Cu2A S3 Cu3 133.6(7) 7_565 1_554
Cu2A S3 Cu3 133.6(7) . 1_554
Cu2 S3 Cu3 153.4(5) . 1_554
Cu3A S3 Cu3 12.0(2) 7_564 1_554
Cu3A S3 Cu3 12.0(2) 1_554 1_554
Sn1 S3 Cu3 109.8(4) 6_656 1_554
Cu1 S3 Cu3 72.2(2) 1_545 1_554
Cu1 S3 Cu3 72.2(2) 7_575 1_554
S3 Cu2 S1 122.89(5) . 8_666
S3 Cu2 S1 122.89(5) . 2
S1 Cu2 S1 111.14(9) 8_666 2
S3 Cu2 Cu3A 121.54(16) . .
S1 Cu2 Cu3A 57.1(2) 8_666 .
S1 Cu2 Cu3A 73.2(3) 2 .
S3 Cu2 Cu3A 121.54(16) . 7_565
S1 Cu2 Cu3A 73.2(3) 8_666 7_565
S1 Cu2 Cu3A 57.1(2) 2 7_565
Cu3A Cu2 Cu3A 17.7(5) . 7_565
Cu3A Cu3A S2 79.8(3) 7_565 6_657
Cu3A Cu3A S3 80.1(3) 7_565 1_556
S2 Cu3A S3 119.45(18) 6_657 1_556
Cu3A Cu3A S1 130.8(3) 7_565 8_666
S2 Cu3A S1 123.1(3) 6_657 8_666
S3 Cu3A S1 113.2(2) 1_556 8_666
Cu3A Cu3A Cu2 81.1(2) 7_565 .
S2 Cu3A Cu2 93.79(16) 6_657 .
S3 Cu3A Cu2 137.7(4) 1_556 .
S1 Cu3A Cu2 56.70(9) 8_666 .
Cu3A Cu3A Cu1 128.5(2) 7_565 7_576
S2 Cu3A Cu1 146.1(6) 6_657 7_576
S3 Cu3A Cu1 59.22(12) 1_556 7_576
S1 Cu3A Cu1 56.33(15) 8_666 7_576
Cu2 Cu3A Cu1 107.46(15) . 7_576
Cu2A Cu2A S3 67.7(4) 7_565 .
Cu2A Cu2A S1 121.1(5) 7_565 2
S3 Cu2A S1 139.9(6) . 2
Cu2A Cu2A Cu1 118.3(3) 7_565 1_545
S3 Cu2A Cu1 61.8(3) . 1_545
S1 Cu2A Cu1 120.3(6) 2 1_545
Cu2A Cu2A Cu1 113.4(3) 7_565 2_565
S3 Cu2A Cu1 158.8(8) . 2_565
S1 Cu2A Cu1 59.3(2) 2 2_565
Cu1 Cu2A Cu1 102.5(6) 1_545 2_565
Cu2A Cu2A S1 114.7(3) 7_565 .
S3 Cu2A S1 105.6(6) . .
S1 Cu2A S1 104.4(5) 2 .
Cu1 Cu2A S1 53.8(4) 1_545 .
Cu1 Cu2A S1 53.9(3) 2_565 .
Cu2A Cu2A Cu3 73.4(4) 7_565 .
S3 Cu2A Cu3 99.6(7) . .
S1 Cu2A Cu3 54.7(4) 2 .
Cu1 Cu2A Cu3 145.8(5) 1_545 .
Cu1 Cu2A Cu3 100.9(5) 2_565 .
S1 Cu2A Cu3 154.8(5) . .
S2 Cu3 S1 117.8(6) 6_657 2
S2 Cu3 S1 117.8(6) 6_657 8_666
S1 Cu3 S1 108.3(12) 2 8_666
S2 Cu3 S3 105.4(14) 6_657 1_556
S1 Cu3 S3 102.6(8) 2 1_556
S1 Cu3 S3 102.6(8) 8_666 1_556
S2 Cu3 Cu2A 104.1(12) 6_657 .
S1 Cu3 Cu2A 47.7(7) 2 .
S1 Cu3 Cu2A 77.9(11) 8_666 .
S3 Cu3 Cu2A 146.0(5) 1_556 .
S2 Cu3 Cu2A 104.1(12) 6_657 7_565
S1 Cu3 Cu2A 77.9(11) 2 7_565
S1 Cu3 Cu2A 47.7(7) 8_666 7_565
S3 Cu3 Cu2A 146.0(5) 1_556 7_565
Cu2A Cu3 Cu2A 33.3(7) . 7_565
S2 Cu3 Cu1 122.4(9) 6_657 7_576
S1 Cu3 Cu1 118.6(6) 2 7_576
S1 Cu3 Cu1 51.0(3) 8_666 7_576
S3 Cu3 Cu1 51.7(6) 1_556 7_576
Cu2A Cu3 Cu1 121.6(9) . 7_576
Cu2A Cu3 Cu1 97.6(5) 7_565 7_576
S2 Cu3 Cu1 122.4(9) 6_657 1_546
S1 Cu3 Cu1 51.0(3) 2 1_546
S1 Cu3 Cu1 118.6(6) 8_666 1_546
S3 Cu3 Cu1 51.7(6) 1_556 1_546
Cu2A Cu3 Cu1 97.6(5) . 1_546
Cu2A Cu3 Cu1 121.6(9) 7_565 1_546
Cu1 Cu3 Cu1 86.3(8) 7_576 1_546

loop_
_geom_bond_atom_site_label_1
_geom_bond_atom_site_label_2
_geom_bond_distance
_geom_bond_site_symmetry_2
Sn1 S2 2.4116(18) 1_554
Sn1 S1 2.4206(13) 7_565
Sn1 S1 2.4206(13) .
Sn1 S3 2.4227(19) 6_556
Cu1 S2 2.2685(13) 2_564
Cu1 S1 2.3474(15) 1_565
Cu1 S1 2.3512(15) 2_564
Cu1 S3 2.4345(14) 1_565
Cu1 Cu2A 2.541(16) 1_565
Cu1 Cu2A 2.543(11) 2_564
Cu1 Cu3A 2.611(7) 7_574
Cu1 Cu3 2.95(2) 1_564
S1 Cu2A 2.153(9) 2_554
S1 Cu2 2.3350(16) 2_554
S1 Cu3A 2.346(6) 8_655
S1 Cu1 2.3474(15) 1_545
S1 Cu1 2.3512(15) 2_565
S1 Cu3 2.377(18) 2_554
S1 Cu2A 2.643(18) .
S2 Cu3A 2.213(5) 4_456
S2 Cu3A 2.213(5) 6_557
S2 Cu1 2.2685(13) 8_656
S2 Cu1 2.2685(13) 2_565
S2 Cu3 2.304(15) 6_557
S2 Sn1 2.4116(18) 1_556
S3 Cu2A 2.152(9) 7_565
S3 Cu2A 2.152(9) .
S3 Cu2 2.269(2) .
S3 Cu3A 2.282(4) 7_564
S3 Cu3A 2.282(4) 1_554
S3 Sn1 2.4227(19) 6_656
S3 Cu1 2.4345(14) 1_545
S3 Cu1 2.4345(14) 7_575
S3 Cu3 2.57(4) 1_554
Cu2 S1 2.3350(16) 8_666
Cu2 S1 2.3350(16) 2
Cu2 Cu3A 2.556(6) .
Cu2 Cu3A 2.556(6) 7_565
Cu3A Cu3A 0.79(2) 7_565
Cu3A S2 2.213(5) 6_657
Cu3A S3 2.282(4) 1_556
Cu3A S1 2.346(6) 8_666
Cu3A Cu1 2.611(7) 7_576
Cu2A Cu2A 1.63(3) 7_565
Cu2A S1 2.153(9) 2
Cu2A Cu1 2.541(16) 1_545
Cu2A Cu1 2.543(11) 2_565
Cu2A Cu3 2.85(4) .
Cu3 S2 2.304(15) 6_657
Cu3 S1 2.377(18) 2
Cu3 S1 2.377(18) 8_666
Cu3 S3 2.57(4) 1_556
Cu3 Cu2A 2.85(4) 7_565
Cu3 Cu1 2.95(2) 7_576
Cu3 Cu1 2.95(2) 1_546
